data_4131954
loop_
_publ_author_name
'Miloserdov, Fedor M.'
'Kirillova, Mariia S.'
'Muratore, Michael E.'
'Echavarren, Antonio M.'

_publ_section_title
;
 Unified Total Synthesis of Pyrroloazocine Indole Alkaloids Sheds Light on
 Their Biosynthetic Relationship.
;
_journal_issue 16
_journal_name_full 'Journal of the American Chemical Society'
_journal_page_first 5393
_journal_page_last 5400
_journal_paper_doi 10.1021/jacs.7b13484
_journal_volume 140
_journal_year 2018
_chemical_absolute_configuration ad
_chemical_formula_sum 'C21 H20.18 N2 O5.09'
_chemical_formula_weight 382.01
_space_group_IT_number 19
_space_group_name_Hall 'P 2ac 2ab'
_space_group_name_H-M_alt 'P 21 21 21'
_symmetry_cell_setting orthorhombic
_symmetry_space_group_name_H-M 'P 21 21 21'
_atom_sites_solution_hydrogens mixed
_audit_creation_method SHELXL-2014/7
_cell_angle_alpha 90
_cell_angle_beta 90
_cell_angle_gamma 90
_cell_formula_units_Z 4
_cell_length_a 7.84898(8)
_cell_length_b 14.47011(18)
_cell_length_c 15.52093(16)
_cell_measurement_reflns_used 41770
_cell_measurement_temperature 100(2)
_cell_measurement_theta_max 42.008
_cell_measurement_theta_min 2.625
_cell_volume 1762.80(3)
_computing_cell_refinement 'CrysAlisPro 1.171.38.39f (Rigaku OD, 2015)'
_computing_data_collection 'CrysAlisPro 1.171.38.39f (Rigaku OD, 2015)'
_computing_data_reduction 'CrysAlisPro 1.171.38.39f (Rigaku OD, 2015)'
_computing_molecular_graphics
;
 SHELXle: C.B. Huebschle, G.M. Sheldrick & B. Dittrich
 J.Appl.Cryst. (2011) 44, 1281-1284.
;
_computing_publication_material 'XCIF, SHELXL-2014/7 (Sheldrick, 2014)'
_computing_structure_refinement 'SHELXL-2014/7 (Sheldrick, 2014)'
_computing_structure_solution 'SHELXT V2014/4 (Sheldrick 2014)'
_diffrn_ambient_temperature 100(2)
_diffrn_detector_area_resol_mean 512
_diffrn_detector_type 'PILATUS 200K'
_diffrn_measured_fraction_theta_full 0.998
_diffrn_measured_fraction_theta_max 0.985
_diffrn_measurement_device_type '1/4chi goniometer'
_diffrn_measurement_method
;
 Fullsphere data collection, phi and omega scans
;
_diffrn_measurement_specimen_support 'magnetic support with MicroMount'
_diffrn_radiation_monochromator 'Confocal Max Flux optic'
_diffrn_radiation_type MoK\a
_diffrn_radiation_wavelength 0.7107
_diffrn_reflns_av_R_equivalents 0.0231
_diffrn_reflns_av_unetI/netI 0.0210
_diffrn_reflns_Laue_measured_fraction_full 0.998
_diffrn_reflns_Laue_measured_fraction_max 0.985
_diffrn_reflns_limit_h_max 14
_diffrn_reflns_limit_h_min -14
_diffrn_reflns_limit_k_max 27
_diffrn_reflns_limit_k_min -27
_diffrn_reflns_limit_l_max 29
_diffrn_reflns_limit_l_min -27
_diffrn_reflns_number 41770
_diffrn_reflns_point_group_measured_fraction_full 0.998
_diffrn_reflns_point_group_measured_fraction_max 0.975
_diffrn_reflns_theta_full 25.242
_diffrn_reflns_theta_max 42.008
_diffrn_reflns_theta_min 2.625
_diffrn_source 'Microfocus rotating anode X-ray tube'
_diffrn_source_current 24
_diffrn_source_power 50
_diffrn_source_size '0.2 mm x 0.2 mm fine focus'
_diffrn_source_type 'Rigaku MicroMax-007HF'
_exptl_absorpt_coefficient_mu 0.103
_exptl_absorpt_correction_T_max 1.00000
_exptl_absorpt_correction_T_min 0.87078
_exptl_absorpt_correction_type multi-scan
_exptl_absorpt_process_details
;
CrysAlisPro 1.171.39.12b (Rigaku Oxford Diffraction, 2015)
Empirical absorption correction using spherical harmonics,
 implemented in SCALE3 ABSPACK scaling algorithm.
;
_exptl_crystal_colour colourless
_exptl_crystal_density_diffrn 1.439
_exptl_crystal_description plate
_exptl_crystal_F_000 804
_exptl_crystal_size_max 0.20
_exptl_crystal_size_mid 0.20
_exptl_crystal_size_min 0.03
_refine_diff_density_max 0.415
_refine_diff_density_min -0.214
_refine_diff_density_rms 0.053
_refine_ls_abs_structure_details
;
 Flack x determined using 4795 quotients [(I+)-(I-)]/[(I+)+(I-)]
 (Parsons, Flack and Wagner, Acta Cryst. B69 (2013) 249-259).
;
_refine_ls_abs_structure_Flack 0.04(10)
_refine_ls_extinction_method none
_refine_ls_goodness_of_fit_ref 1.071
_refine_ls_hydrogen_treatment constr
_refine_ls_matrix_type full
_refine_ls_number_parameters 283
_refine_ls_number_reflns 12010
_refine_ls_number_restraints 35
_refine_ls_restrained_S_all 1.084
_refine_ls_R_factor_all 0.0330
_refine_ls_R_factor_gt 0.0296
_refine_ls_shift/su_max 0.001
_refine_ls_shift/su_mean 0.000
_refine_ls_structure_factor_coef Fsqd
_refine_ls_weighting_details 'w=1/[\s^2^(Fo^2^)+(0.0532P)^2^+0.0515P] where P=(Fo^2^+2Fc^2^)/3'
_refine_ls_weighting_scheme calc
_refine_ls_wR_factor_gt 0.0798
_refine_ls_wR_factor_ref 0.0815
_reflns_Friedel_coverage 0.798
_reflns_Friedel_fraction_full 0.998
_reflns_Friedel_fraction_max 0.963
_reflns_number_gt 11248
_reflns_number_total 12010
_reflns_threshold_expression 'I > 2\s(I)'
_cod_data_source_file ja7b13484_si_015.cif
_cod_data_source_block KMS-G-875
_cod_depositor_comments
;
The following automatic conversions were performed:

data item '_symmetry_cell_setting' value 'Orthorhombic' was changed
to 'orthorhombic' in accordance with the
/home/saulius/struct/COD-crude-data/automatic-downloads/DataCite-retrospective/ACS/depositions/lib/dictionaries/cif_core.dic
dictionary named 'cif_core.dic' version 2.4.2 last updated on
2011-04-26.

Automatic conversion script
Id: cif_fix_values 6909 2019-04-08 15:41:33Z antanas 
;
_cod_original_sg_symbol_H-M P2(1)2(1)2(1)
_cod_database_code 4131954
_shelx_shelxl_version_number 2014/7
_shelx_space_group_comment
;
The symmetry employed for this shelxl refinement is uniquely defined
by the following loop, which should always be used as a source of
symmetry information in preference to the above space-group names.
They are only intended as comments.
;
_shelx_estimated_absorpt_t_min 0.980
_shelx_estimated_absorpt_t_max 0.997
_oxdiff_exptl_absorpt_empirical_full_min 0.731
_oxdiff_exptl_absorpt_empirical_full_max 1.430
_oxdiff_exptl_absorpt_empirical_details
;
Empirical correction (ABSPACK) includes:
- Absorption correction using spherical harmonics
- Frame scaling
- Detector area scaling
;

loop_
_space_group_symop_operation_xyz
'x, y, z'
'-x+1/2, -y, z+1/2'
'-x, y+1/2, -z+1/2'
'x+1/2, -y+1/2, -z'

loop_
_atom_site_label
_atom_site_type_symbol
_atom_site_fract_x
_atom_site_fract_y
_atom_site_fract_z
_atom_site_U_iso_or_equiv
_atom_site_adp_type
_atom_site_occupancy
_atom_site_site_symmetry_order
_atom_site_calc_flag
_atom_site_refinement_flags_posn
_atom_site_refinement_flags_adp
_atom_site_refinement_flags_occupancy
_atom_site_disorder_assembly
_atom_site_disorder_group
O1 O 0.53218(9) 0.41272(4) 0.33615(3) 0.01900(10) Uani 1 1 d . . . . .
N1 N 0.47453(7) 0.49911(4) 0.45685(3) 0.01045(7) Uani 1 1 d . . . . .
C1 C 0.45582(7) 0.58559(4) 0.41670(4) 0.01073(8) Uani 1 1 d . . . . .
N2 N 0.41737(7) 0.55560(4) 0.77205(4) 0.01301(8) Uani 1 1 d . . . . .
C2 C 0.48430(8) 0.61040(5) 0.33111(4) 0.01382(10) Uani 1 1 d . . . . .
H2 H 0.5147 0.5667 0.2899 0.017 Uiso 1 1 calc R U . . .
C3 C 0.46524(9) 0.70384(5) 0.30975(5) 0.01649(11) Uani 1 1 d . . . . .
H3 H 0.4845 0.7224 0.2532 0.020 Uiso 1 1 calc R U . . .
O3 O 0.35583(9) 0.61806(5) 0.90569(4) 0.02227(11) Uani 1 1 d . . . . .
O4 O 0.19069(6) 0.57603(4) 0.56317(3) 0.01269(8) Uani 1 1 d . . . . .
C4 C 0.41820(10) 0.77003(5) 0.37061(5) 0.01757(11) Uani 1 1 d . . . . .
H4 H 0.4089 0.8318 0.3548 0.021 Uiso 1 1 calc R U . . .
C5 C 0.38512(10) 0.74314(5) 0.45535(5) 0.01638(11) Uani 1 1 d . . . . .
H5 H 0.3511 0.7864 0.4962 0.020 Uiso 1 1 calc R U . . .
O5 O 0.03910(7) 0.45759(5) 0.61496(4) 0.01891(10) Uani 1 1 d . . . . .
C6 C 0.40381(8) 0.65095(5) 0.47751(4) 0.01197(9) Uani 1 1 d . . . . .
C7 C 0.37072(8) 0.60323(4) 0.56173(4) 0.01031(8) Uani 1 1 d . . . . .
C9 C 0.32511(9) 0.62744(5) 0.72612(4) 0.01545(11) Uani 1 1 d . . . . .
H9A H 0.3127 0.6799 0.7645 0.019 Uiso 1 1 calc R U . . .
H9B H 0.2115 0.6045 0.7139 0.019 Uiso 1 1 calc R U . . .
C8 C 0.40237(10) 0.66213(5) 0.64165(4) 0.01511(10) Uani 1 1 d . . . . .
H8A H 0.3583 0.7236 0.6306 0.018 Uiso 1 1 calc R U . . .
H8B H 0.5245 0.6678 0.6496 0.018 Uiso 1 1 calc R U . . .
C10 C 0.42172(9) 0.55815(6) 0.86033(4) 0.01569(11) Uani 1 1 d . . . . .
C11 C 0.52057(9) 0.47653(6) 0.88899(4) 0.01837(12) Uani 1 1 d . . . . .
H11 H 0.5444 0.4607 0.9458 0.022 Uiso 1 1 calc R U . . .
C12 C 0.56932(9) 0.42979(6) 0.81947(4) 0.01629(11) Uani 1 1 d . . . . .
H12 H 0.6319 0.3752 0.8213 0.020 Uiso 1 1 calc R U . . .
C13 C 0.51111(8) 0.47580(5) 0.73726(4) 0.01140(9) Uani 1 1 d . . . . .
C14 C 0.67141(8) 0.50349(6) 0.68537(4) 0.01613(11) Uani 1 1 d . . . . .
H14A H 0.7114 0.5625 0.7070 0.019 Uiso 1 1 calc R U . . .
H14B H 0.7599 0.4583 0.6969 0.019 Uiso 1 1 calc R U . . .
C15 C 0.64998(7) 0.51147(5) 0.58701(4) 0.01264(9) Uani 1 1 d . . . . .
H15A H 0.7029 0.5687 0.5685 0.015 Uiso 1 1 calc R U . . .
H15B H 0.7123 0.4611 0.5604 0.015 Uiso 1 1 calc R U . . .
C16 C 0.46734(7) 0.50974(4) 0.55262(3) 0.00885(8) Uani 1 1 d . . . . .
C17 C 0.34597(7) 0.44050(4) 0.59526(4) 0.01011(8) Uani 1 1 d . . . . .
H17 H 0.3378 0.3862 0.5577 0.012 Uiso 1 1 calc R U . . .
C18 C 0.40220(8) 0.40734(5) 0.68509(4) 0.01277(9) Uani 1 1 d . . . . .
H18A H 0.3010 0.3928 0.7183 0.015 Uiso 1 1 calc R U . . .
H18B H 0.4664 0.3505 0.6783 0.015 Uiso 1 1 calc R U . . .
C21 C 0.17538(7) 0.48902(5) 0.59416(4) 0.01199(9) Uani 1 1 d . . . . .
C19 C 0.51946(9) 0.41981(5) 0.41396(4) 0.01407(10) Uani 1 1 d . . . . .
O2 O 0.54532(17) 0.35024(10) 0.46958(8) 0.01714(18) Uani 0.909(3) 1 d . U P A 1
C20 C 0.5646(2) 0.26012(7) 0.43118(7) 0.0300(3) Uani 0.909(3) 1 d . U P A 1
H20A H 0.4627 0.2444 0.4003 0.045 Uiso 0.909(3) 1 calc R U P A 1
H20B H 0.5846 0.2152 0.4756 0.045 Uiso 0.909(3) 1 calc R U P A 1
H20C H 0.6595 0.2608 0.3921 0.045 Uiso 0.909(3) 1 calc R U P A 1
C20' C 0.6676(14) 0.2776(7) 0.4399(6) 0.0206(17) Uani 0.091(3) 1 d . U P A 2
H20D H 0.6056 0.2590 0.3895 0.031 Uiso 0.091(3) 1 calc R U P A 2
H20E H 0.6676 0.2282 0.4811 0.031 Uiso 0.091(3) 1 calc R U P A 2
H20F H 0.7828 0.2923 0.4242 0.031 Uiso 0.091(3) 1 calc R U P A 2
O2' O 0.5876(15) 0.3582(9) 0.4773(9) 0.0145(16) Uani 0.091(3) 1 d . U P A 2
O1W' O 0.2918(14) 0.2029(6) 0.3646(7) 0.038(3) Uani 0.091(3) 1 d D U P A 2
H1W' H 0.2922 0.2609 0.3823 0.057 Uiso 0.091(3) 1 d DR U P A 2
H2W' H 0.3697 0.1696 0.3898 0.057 Uiso 0.091(3) 1 d DR U P A 2

loop_
_atom_site_aniso_label
_atom_site_aniso_U_11
_atom_site_aniso_U_22
_atom_site_aniso_U_33
_atom_site_aniso_U_23
_atom_site_aniso_U_13
_atom_site_aniso_U_12
O1 0.0279(3) 0.0207(2) 0.00837(18) -0.00172(16) 0.00347(17) 0.0047(2)
N1 0.01303(18) 0.01165(19) 0.00667(16) 0.00038(14) 0.00078(13) 0.00187(14)
C1 0.01044(19) 0.0134(2) 0.00835(19) 0.00178(16) -0.00048(14) -0.00030(15)
N2 0.01467(19) 0.0167(2) 0.00764(18) -0.00059(16) -0.00018(14) 0.00186(17)
C2 0.0126(2) 0.0196(3) 0.0092(2) 0.00343(19) 0.00054(15) -0.00005(18)
C3 0.0150(2) 0.0215(3) 0.0129(2) 0.0072(2) -0.00172(19) -0.0021(2)
O3 0.0248(3) 0.0307(3) 0.0113(2) -0.0068(2) 0.00012(18) 0.0034(2)
O4 0.01025(16) 0.0156(2) 0.01216(18) 0.00005(15) 0.00002(13) 0.00333(13)
C4 0.0203(3) 0.0155(3) 0.0169(3) 0.0065(2) -0.0040(2) -0.0019(2)
C5 0.0224(3) 0.0123(2) 0.0144(3) 0.0027(2) -0.0029(2) 0.0006(2)
O5 0.01033(17) 0.0296(3) 0.0168(2) -0.00026(19) 0.00235(15) -0.00461(17)
C6 0.0150(2) 0.0113(2) 0.0096(2) 0.00172(17) -0.00151(16) 0.00033(17)
C7 0.01208(19) 0.0102(2) 0.00863(19) -0.00012(16) -0.00031(14) 0.00101(15)
C9 0.0199(3) 0.0163(3) 0.0101(2) -0.00205(19) -0.00006(18) 0.0046(2)
C8 0.0239(3) 0.0112(2) 0.0102(2) -0.00158(18) -0.00116(19) 0.0001(2)
C10 0.0146(2) 0.0240(3) 0.0085(2) -0.0013(2) -0.00017(16) -0.0006(2)
C11 0.0159(2) 0.0308(4) 0.0084(2) 0.0036(2) 0.00011(17) 0.0026(2)
C12 0.0141(2) 0.0244(3) 0.0103(2) 0.0050(2) 0.00051(17) 0.0030(2)
C13 0.00996(19) 0.0163(2) 0.0080(2) 0.00181(16) 0.00056(14) 0.00100(16)
C14 0.00945(19) 0.0302(3) 0.0087(2) 0.0035(2) -0.00014(15) -0.0015(2)
C15 0.00839(18) 0.0207(3) 0.0089(2) 0.00246(19) 0.00033(14) -0.00025(17)
C16 0.00885(17) 0.01074(19) 0.00695(18) 0.00031(15) 0.00023(13) 0.00031(14)
C17 0.01035(18) 0.0110(2) 0.00900(19) -0.00001(16) 0.00088(14) -0.00067(15)
C18 0.0147(2) 0.0132(2) 0.0105(2) 0.00229(18) 0.00074(16) -0.00066(17)
C21 0.00912(18) 0.0174(2) 0.0095(2) -0.00106(18) 0.00027(14) -0.00065(16)
C19 0.0181(2) 0.0152(2) 0.0090(2) -0.00064(18) 0.00182(17) 0.00456(19)
O2 0.0273(5) 0.0145(3) 0.0096(3) -0.0012(2) 0.0006(3) 0.0094(4)
C20 0.0578(8) 0.0170(4) 0.0151(3) -0.0022(3) 0.0039(4) 0.0159(4)
C20' 0.029(3) 0.018(2) 0.016(2) -0.0030(18) 0.0000(19) 0.0120(19)
O2' 0.021(4) 0.012(3) 0.011(3) 0.000(2) 0.000(3) 0.007(3)
O1W' 0.044(5) 0.036(5) 0.033(5) 0.004(4) -0.002(4) 0.008(4)

loop_
_atom_type_symbol
_atom_type_description
_atom_type_scat_dispersion_real
_atom_type_scat_dispersion_imag
_atom_type_scat_source
C C 0.0034 0.0017 'International Tables Vol C Tables 4.2.6.8 and 6.1.1.4'
H H 0.0000 0.0000 'International Tables Vol C Tables 4.2.6.8 and 6.1.1.4'
N N 0.0066 0.0034 'International Tables Vol C Tables 4.2.6.8 and 6.1.1.4'
O O 0.0114 0.0062 'International Tables Vol C Tables 4.2.6.8 and 6.1.1.4'

loop_
_geom_angle_atom_site_label_1
_geom_angle_atom_site_label_2
_geom_angle_atom_site_label_3
_geom_angle
C19 N1 C1 123.78(5)
C19 N1 C16 125.29(5)
C1 N1 C16 110.19(5)
C2 C1 C6 121.07(6)
C2 C1 N1 129.42(6)
C6 C1 N1 109.49(5)
C10 N2 C9 118.89(6)
C10 N2 C13 112.05(6)
C9 N2 C13 129.06(5)
C1 C2 C3 117.22(7)
C1 C2 H2 121.4
C3 C2 H2 121.4
C4 C3 C2 122.06(7)
C4 C3 H3 119.0
C2 C3 H3 119.0
C21 O4 C7 109.91(5)
C3 C4 C5 119.72(7)
C3 C4 H4 120.1
C5 C4 H4 120.1
C6 C5 C4 118.85(7)
C6 C5 H5 120.6
C4 C5 H5 120.6
C5 C6 C1 121.01(6)
C5 C6 C7 129.85(6)
C1 C6 C7 109.11(5)
O4 C7 C6 107.66(5)
O4 C7 C8 107.12(5)
C6 C7 C8 115.02(5)
O4 C7 C16 103.74(5)
C6 C7 C16 103.67(5)
C8 C7 C16 118.68(5)
N2 C9 C8 117.23(6)
N2 C9 H9A 108.0
C8 C9 H9A 108.0
N2 C9 H9B 108.0
C8 C9 H9B 108.0
H9A C9 H9B 107.2
C7 C8 C9 116.69(6)
C7 C8 H8A 108.1
C9 C8 H8A 108.1
C7 C8 H8B 108.1
C9 C8 H8B 108.1
H8A C8 H8B 107.3
O3 C10 N2 125.46(7)
O3 C10 C11 127.59(7)
N2 C10 C11 106.95(6)
C12 C11 C10 108.21(6)
C12 C11 H11 125.9
C10 C11 H11 125.9
C11 C12 C13 111.98(6)
C11 C12 H12 124.0
C13 C12 H12 124.0
N2 C13 C12 100.79(5)
N2 C13 C18 114.86(5)
C12 C13 C18 109.20(6)
N2 C13 C14 113.23(6)
C12 C13 C14 107.95(5)
C18 C13 C14 110.16(5)
C15 C14 C13 116.53(5)
C15 C14 H14A 108.2
C13 C14 H14A 108.2
C15 C14 H14B 108.2
C13 C14 H14B 108.2
H14A C14 H14B 107.3
C16 C15 C14 116.55(5)
C16 C15 H15A 108.2
C14 C15 H15A 108.2
C16 C15 H15B 108.2
C14 C15 H15B 108.2
H15A C15 H15B 107.3
N1 C16 C15 108.25(5)
N1 C16 C17 112.67(5)
C15 C16 C17 116.25(5)
N1 C16 C7 101.42(4)
C15 C16 C7 114.24(5)
C17 C16 C7 103.06(5)
C21 C17 C16 104.00(5)
C21 C17 C18 114.14(5)
C16 C17 C18 114.63(5)
C21 C17 H17 107.9
C16 C17 H17 107.9
C18 C17 H17 107.9
C13 C18 C17 115.80(5)
C13 C18 H18A 108.3
C17 C18 H18A 108.3
C13 C18 H18B 108.3
C17 C18 H18B 108.3
H18A C18 H18B 107.4
O5 C21 O4 121.64(6)
O5 C21 C17 127.39(7)
O4 C21 C17 110.94(5)
O1 C19 O2 124.28(8)
O1 C19 N1 124.98(7)
O2 C19 N1 110.74(8)
O1 C19 O2' 126.8(6)
N1 C19 O2' 106.5(5)
C19 O2 C20 115.39(10)
O2 C20 H20A 109.5
O2 C20 H20B 109.5
H20A C20 H20B 109.5
O2 C20 H20C 109.5
H20A C20 H20C 109.5
H20B C20 H20C 109.5
O2' C20' H20D 109.5
O2' C20' H20E 109.5
H20D C20' H20E 109.5
O2' C20' H20F 109.5
H20D C20' H20F 109.5
H20E C20' H20F 109.5
C19 O2' C20' 112.9(10)
H1W' O1W' H2W' 112.5

loop_
_geom_bond_atom_site_label_1
_geom_bond_atom_site_label_2
_geom_bond_distance
O1 C19 1.2162(8)
N1 C19 1.3726(8)
N1 C1 1.4056(8)
N1 C16 1.4955(7)
C1 C2 1.3940(9)
C1 C6 1.3971(9)
N2 C10 1.3711(8)
N2 C9 1.4538(9)
N2 C13 1.4718(9)
C2 C3 1.4001(10)
C2 H2 0.9300
C3 C4 1.3951(12)
C3 H3 0.9300
O3 C10 1.2306(10)
O4 C21 1.3532(9)
O4 C7 1.4670(8)
C4 C5 1.3960(11)
C4 H4 0.9300
C5 C6 1.3854(10)
C5 H5 0.9300
O5 C21 1.2063(8)
C6 C7 1.5011(9)
C7 C8 1.5254(9)
C7 C16 1.5572(8)
C9 C8 1.5293(10)
C9 H9A 0.9700
C9 H9B 0.9700
C8 H8A 0.9700
C8 H8B 0.9700
C10 C11 1.4815(11)
C11 C12 1.3297(11)
C11 H11 0.9300
C12 C13 1.5101(9)
C12 H12 0.9300
C13 C18 1.5387(9)
C13 C14 1.5467(9)
C14 C15 1.5401(9)
C14 H14A 0.9700
C14 H14B 0.9700
C15 C16 1.5300(8)
C15 H15A 0.9700
C15 H15B 0.9700
C16 C17 1.5327(8)
C17 C21 1.5119(8)
C17 C18 1.5392(9)
C17 H17 0.9800
C18 H18A 0.9700
C18 H18B 0.9700
C19 O2 1.3416(15)
C19 O2' 1.431(13)
O2 C20 1.4418(17)
C20 H20A 0.9600
C20 H20B 0.9600
C20 H20C 0.9600
C20' O2' 1.447(16)
C20' H20D 0.9600
C20' H20E 0.9600
C20' H20F 0.9600
O1W' H1W' 0.8835
O1W' H2W' 0.8711

loop_
_geom_torsion_atom_site_label_1
_geom_torsion_atom_site_label_2
_geom_torsion_atom_site_label_3
_geom_torsion_atom_site_label_4
_geom_torsion
C19 N1 C1 C2 -3.24(11)
C16 N1 C1 C2 167.38(6)
C19 N1 C1 C6 177.99(6)
C16 N1 C1 C6 -11.40(7)
C6 C1 C2 C3 2.50(9)
N1 C1 C2 C3 -176.15(6)
C1 C2 C3 C4 -0.60(10)
C2 C3 C4 C5 -1.39(11)
C3 C4 C5 C6 1.48(11)
C4 C5 C6 C1 0.40(11)
C4 C5 C6 C7 -177.40(7)
C2 C1 C6 C5 -2.46(10)
N1 C1 C6 C5 176.43(6)
C2 C1 C6 C7 175.75(6)
N1 C1 C6 C7 -5.35(7)
C21 O4 C7 C6 136.48(5)
C21 O4 C7 C8 -99.30(6)
C21 O4 C7 C16 27.02(6)
C5 C6 C7 O4 87.31(8)
C1 C6 C7 O4 -90.69(6)
C5 C6 C7 C8 -32.00(10)
C1 C6 C7 C8 150.00(6)
C5 C6 C7 C16 -163.18(7)
C1 C6 C7 C16 18.82(7)
C10 N2 C9 C8 142.42(7)
C13 N2 C9 C8 -38.06(10)
O4 C7 C8 C9 43.90(8)
C6 C7 C8 C9 163.50(6)
C16 C7 C8 C9 -72.96(8)
N2 C9 C8 C7 80.93(8)
C9 N2 C10 O3 -1.47(12)
C13 N2 C10 O3 178.93(7)
C9 N2 C10 C11 178.95(6)
C13 N2 C10 C11 -0.65(8)
O3 C10 C11 C12 -179.77(8)
N2 C10 C11 C12 -0.21(9)
C10 C11 C12 C13 0.96(9)
C10 N2 C13 C12 1.13(7)
C9 N2 C13 C12 -178.42(7)
C10 N2 C13 C18 118.34(6)
C9 N2 C13 C18 -61.21(9)
C10 N2 C13 C14 -113.90(6)
C9 N2 C13 C14 66.55(9)
C11 C12 C13 N2 -1.27(8)
C11 C12 C13 C18 -122.58(7)
C11 C12 C13 C14 117.66(7)
N2 C13 C14 C15 -95.17(8)
C12 C13 C14 C15 154.15(7)
C18 C13 C14 C15 35.00(9)
C13 C14 C15 C16 11.45(10)
C19 N1 C16 C15 72.06(8)
C1 N1 C16 C15 -98.39(6)
C19 N1 C16 C17 -57.92(8)
C1 N1 C16 C17 131.64(5)
C19 N1 C16 C7 -167.44(6)
C1 N1 C16 C7 22.12(6)
C14 C15 C16 N1 -168.82(6)
C14 C15 C16 C17 -40.86(8)
C14 C15 C16 C7 79.03(7)
O4 C7 C16 N1 88.61(5)
C6 C7 C16 N1 -23.78(6)
C8 C7 C16 N1 -152.76(6)
O4 C7 C16 C15 -155.20(5)
C6 C7 C16 C15 92.41(6)
C8 C7 C16 C15 -36.57(8)
O4 C7 C16 C17 -28.16(6)
C6 C7 C16 C17 -140.55(5)
C8 C7 C16 C17 90.47(6)
N1 C16 C17 C21 -88.50(6)
C15 C16 C17 C21 145.74(5)
C7 C16 C17 C21 19.99(6)
N1 C16 C17 C18 146.18(5)
C15 C16 C17 C18 20.42(7)
C7 C16 C17 C18 -105.33(6)
N2 C13 C18 C17 73.02(7)
C12 C13 C18 C17 -174.66(5)
C14 C13 C18 C17 -56.27(7)
C21 C17 C18 C13 -91.47(7)
C16 C17 C18 C13 28.35(8)
C7 O4 C21 O5 167.23(6)
C7 O4 C21 C17 -14.52(7)
C16 C17 C21 O5 173.61(7)
C18 C17 C21 O5 -60.77(9)
C16 C17 C21 O4 -4.51(7)
C18 C17 C21 O4 121.11(6)
C1 N1 C19 O1 -7.46(11)
C16 N1 C19 O1 -176.65(7)
C1 N1 C19 O2 173.43(8)
C16 N1 C19 O2 4.24(11)
C1 N1 C19 O2' 158.3(5)
C16 N1 C19 O2' -10.9(5)
O1 C19 O2 C20 -9.24(17)
N1 C19 O2 C20 169.88(10)
O1 C19 O2' C20' -4.5(12)
N1 C19 O2' C20' -170.0(7)
